data_7100688
loop_
_publ_author_name
'Jonathan Steed'
'J. Howard'
'Andrew D.M. Parker'
'Ivana Radosavljevic-Evans'
'J.M. Russell'

_publ_section_title
;
Simultaneous anion and cation binding by a simple
polymer-bound ureidopyridyl ligand
;
_journal_name_full 'Chemical Communications'
_journal_paper_doi 10.1039/b513820e
_journal_year 2006
_chemical_formula_sum 'C52 H56 Cu N14 O12'
_chemical_formula_weight 1132.65
_chemical_name_common 'CuTUP nitrate'
_space_group_IT_number 15
_symmetry_cell_setting monoclinic
_symmetry_space_group_name_Hall '-C 2yc'
_symmetry_space_group_name_H-M 'C 1 2/c 1'
_cell_angle_alpha 90.00
_cell_angle_beta 91.327(2)
_cell_angle_gamma 90.00
_cell_formula_units_Z 4
_cell_length_a 25.131(3)
_cell_length_b 12.5908(13)
_cell_length_c 16.6161(18)
_cell_measurement_temperature 120(2)
_cell_volume 5256.2(10)
_diffrn_ambient_temperature 120(2)
_exptl_crystal_density_diffrn 1.431
_cod_original_sg_symbol_H-M 'C 2/c'
_cod_database_code 7100688

loop_
_symmetry_equiv_pos_as_xyz
'x, y, z'
'-x, y, -z+1/2'
'x+1/2, y+1/2, z'
'-x+1/2, y+1/2, -z+1/2'
'-x, -y, -z'
'x, -y, z-1/2'
'-x+1/2, -y+1/2, -z'
'x+1/2, -y+1/2, z-1/2'

loop_
_atom_site_label
_atom_site_type_symbol
_atom_site_fract_x
_atom_site_fract_y
_atom_site_fract_z
_atom_site_U_iso_or_equiv
_atom_site_adp_type
_atom_site_occupancy
_atom_site_symmetry_multiplicity
_atom_site_calc_flag
_atom_site_refinement_flags
_atom_site_disorder_assembly
_atom_site_disorder_group
Cu1 Cu 0.2500 0.2500 0.5000 0.02089(7) Uani 1 2 d S . .
O1 O 0.35337(3) -0.12518(7) 0.21889(5) 0.02486(19) Uani 1 1 d . . .
N1 N 0.27432(4) 0.17552(8) 0.39777(7) 0.0217(2) Uani 1 1 d . . .
N4 N 0.17811(4) 0.17364(8) 0.49841(6) 0.0197(2) Uani 1 1 d . . .
O6 O 0.18559(4) -0.36501(8) 0.47980(7) 0.0344(2) Uani 1 1 d . . .
N3 N 0.32503(4) -0.26276(8) 0.29643(7) 0.0212(2) Uani 1 1 d . . .
O3 O 0.28908(5) 0.09969(9) 0.58236(8) 0.0452(3) Uani 1 1 d . . .
O2 O 0.03874(3) -0.11490(7) 0.56840(6) 0.0300(2) Uani 1 1 d . B .
N9 N 0.21817(4) -0.31759(8) 0.43712(6) 0.0216(2) Uani 1 1 d . . .
O4 O 0.21423(4) -0.22044(8) 0.42480(7) 0.0338(2) Uani 1 1 d . . .
N6 N 0.09252(4) -0.25974(8) 0.55019(7) 0.0227(2) Uani 1 1 d . B .
N5 N 0.12388(4) -0.09256(8) 0.52499(7) 0.0236(2) Uani 1 1 d . B .
N2 N 0.30219(4) -0.09285(8) 0.32865(7) 0.0225(2) Uani 1 1 d . . .
O5 O 0.25531(4) -0.36974(9) 0.40752(7) 0.0417(3) Uani 1 1 d . . .
C6 C 0.32914(4) -0.15892(10) 0.27689(7) 0.0185(2) Uani 1 1 d . B .
C5 C 0.27999(4) 0.07020(9) 0.39235(8) 0.0199(2) Uani 1 1 d . B .
H5 H 0.2685 0.0278 0.4359 0.024 Uiso 1 1 calc R A 1
C7 C 0.3561(4) -0.3388(8) 0.2598(8) 0.0172(15) Uani 0.546(11) 1 d P B 1
C17 C 0.12361(4) 0.01760(9) 0.51608(7) 0.0195(2) Uani 1 1 d . . .
C4 C 0.3031(5) 0.0159(9) 0.3222(7) 0.0199(17) Uani 0.546(11) 1 d P B 1
C20 C 0.05945(5) -0.34277(10) 0.57804(8) 0.0220(2) Uani 1 1 d . . .
C18 C 0.17265(4) 0.06911(9) 0.51112(7) 0.0184(2) Uani 1 1 d . B .
H18 H 0.2040 0.0275 0.5171 0.022 Uiso 1 1 calc R . .
C19 C 0.08127(4) -0.15385(10) 0.54978(8) 0.0212(2) Uani 1 1 d . . .
C21 C 0.01377(5) -0.32612(11) 0.62283(9) 0.0313(3) Uani 1 1 d . . .
H21 H 0.0034 -0.2561 0.6369 0.038 Uiso 1 1 calc R . .
C16 C 0.07770(5) 0.07995(10) 0.50913(10) 0.0319(3) Uani 1 1 d . B .
H16 H 0.0434 0.0489 0.5127 0.038 Uiso 1 1 calc R . .
C25 C 0.07473(5) -0.44640(11) 0.56165(9) 0.0315(3) Uani 1 1 d . . .
H25 H 0.1062 -0.4591 0.5326 0.038 Uiso 1 1 calc R . .
C10A C 0.4137(5) -0.5105(9) 0.2034(8) 0.0264(19) Uani 0.454(11) 1 d P B 2
C23 C -0.00218(5) -0.51631(11) 0.62881(9) 0.0322(3) Uani 1 1 d . . .
C22 C -0.01638(6) -0.41295(11) 0.64668(10) 0.0348(3) Uani 1 1 d . . .
H22 H -0.0477 -0.4008 0.6762 0.042 Uiso 1 1 calc R . .
C14 C 0.13344(5) 0.23269(10) 0.49150(10) 0.0325(3) Uani 1 1 d . B .
H14 H 0.1364 0.3070 0.4827 0.039 Uiso 1 1 calc R . .
C24 C 0.04438(6) -0.53153(11) 0.58735(10) 0.0385(4) Uani 1 1 d . . .
H24 H 0.0558 -0.6018 0.5762 0.046 Uiso 1 1 calc R . .
C9 C 0.43144(6) -0.42185(13) 0.20135(11) 0.0435(4) Uani 1 1 d . . .
H9 H 0.4670 -0.4131 0.1845 0.052 Uiso 1 1 calc R B 1
C15 C 0.08355(5) 0.18789(11) 0.49689(11) 0.0405(4) Uani 1 1 d . . .
H15 H 0.0529 0.2317 0.4921 0.049 Uiso 1 1 calc R B .
C8 C 0.40439(6) -0.33460(13) 0.23212(12) 0.0481(5) Uani 1 1 d . B .
H8 H 0.4221 -0.2680 0.2330 0.058 Uiso 1 1 calc R C 1
C13 C 0.4356(7) -0.6162(10) 0.1669(7) 0.045(2) Uani 0.546(11) 1 d P B 1
H13A H 0.4675 -0.5908 0.1400 0.068 Uiso 0.546(11) 1 calc PR B 1
H13B H 0.4137 -0.6578 0.1289 0.068 Uiso 0.546(11) 1 calc PR B 1
H13C H 0.4462 -0.6609 0.2129 0.068 Uiso 0.546(11) 1 calc PR B 1
C26 C -0.03643(7) -0.60938(12) 0.65330(12) 0.0457(4) Uani 1 1 d . . .
H26A H -0.0476 -0.5996 0.7089 0.069 Uiso 1 1 calc R . .
H26B H -0.0159 -0.6753 0.6493 0.069 Uiso 1 1 calc R . .
H26C H -0.0679 -0.6135 0.6175 0.069 Uiso 1 1 calc R . .
C1 C 0.2991(2) 0.2335(4) 0.3334(3) 0.0205(8) Uani 0.546(11) 1 d P B 1
H1 H 0.2975 0.3089 0.3342 0.025 Uiso 0.546(11) 1 calc PR B 1
H3N H 0.3057(6) -0.2790(12) 0.3299(9) 0.019(4) Uiso 1 1 d . . .
H2N H 0.2866(6) -0.1194(13) 0.3688(10) 0.036(4) Uiso 1 1 d . . .
H6N H 0.1196(6) -0.2777(11) 0.5296(9) 0.020(4) Uiso 1 1 d . . .
H5N H 0.1549(6) -0.1220(13) 0.5177(10) 0.038(4) Uiso 1 1 d . . .
H32O H 0.3082(7) 0.1103(14) 0.6194(12) 0.042(5) Uiso 1 1 d . . .
H31O H 0.2895(11) 0.040(2) 0.5785(17) 0.110(11) Uiso 1 1 d . . .
C11 C 0.35235(19) -0.5317(3) 0.2131(3) 0.0269(8) Uani 0.546(11) 1 d P B 1
H11 H 0.3331 -0.5951 0.2021 0.032 Uiso 0.546(11) 1 calc PR B 1
C2 C 0.3252(3) 0.1850(3) 0.27069(19) 0.0259(9) Uani 0.546(11) 1 d P B 1
H2 H 0.3410 0.2274 0.2305 0.031 Uiso 0.546(11) 1 calc PR B 1
C2A C 0.2998(3) 0.1944(3) 0.2687(2) 0.0211(9) Uani 0.454(11) 1 d P B 2
H2A H 0.3072 0.2399 0.2247 0.025 Uiso 0.454(11) 1 calc PR B 2
C12 C 0.3259(2) -0.4477(4) 0.2470(3) 0.0217(8) Uani 0.546(11) 1 d P B 1
H12 H 0.2899 -0.4551 0.2625 0.026 Uiso 0.546(11) 1 calc PR B 1
C11A C 0.3667(3) -0.5301(4) 0.2443(5) 0.0382(15) Uani 0.454(11) 1 d P B 2
H11A H 0.3547 -0.6006 0.2532 0.046 Uiso 0.454(11) 1 calc PR B 2
C12A C 0.3377(3) -0.4424(5) 0.2718(5) 0.0331(14) Uani 0.454(11) 1 d P B 2
H12A H 0.3060 -0.4545 0.3005 0.040 Uiso 0.454(11) 1 calc PR B 2
C3 C 0.3285(2) 0.0755(4) 0.2659(3) 0.0227(8) Uani 0.546(11) 1 d P B 1
H3 H 0.3480 0.0425 0.2245 0.027 Uiso 0.546(11) 1 calc PR B 1
C3A C 0.3083(3) 0.0862(4) 0.2618(3) 0.0245(10) Uani 0.454(11) 1 d P B 2
H3A H 0.3197 0.0557 0.2128 0.029 Uiso 0.454(11) 1 calc PR B 2
C1A C 0.2807(2) 0.2365(5) 0.3393(4) 0.0184(9) Uani 0.454(11) 1 d P B 2
H1A H 0.2725 0.3099 0.3432 0.022 Uiso 0.454(11) 1 calc PR B 2
C4A C 0.2993(6) 0.0212(9) 0.3321(9) 0.0169(19) Uani 0.454(11) 1 d PU B 2
C10 C 0.4059(4) -0.5283(7) 0.1943(6) 0.0249(14) Uani 0.546(11) 1 d P B 1
C7A C 0.3510(4) -0.3568(9) 0.2608(9) 0.0118(15) Uani 0.454(11) 1 d PU B 2
C13A C 0.4451(9) -0.6129(11) 0.1658(10) 0.055(3) Uani 0.454(11) 1 d P B 2
H13D H 0.4598 -0.5934 0.1137 0.083 Uiso 0.454(11) 1 calc PR B 2
H13E H 0.4201 -0.6721 0.1584 0.083 Uiso 0.454(11) 1 calc PR B 2
H13F H 0.4741 -0.6343 0.2028 0.083 Uiso 0.454(11) 1 calc PR B 2

loop_
_atom_site_aniso_label
_atom_site_aniso_U_11
_atom_site_aniso_U_22
_atom_site_aniso_U_33
_atom_site_aniso_U_23
_atom_site_aniso_U_13
_atom_site_aniso_U_12
Cu1 0.01803(11) 0.01288(10) 0.03161(13) -0.00759(8) -0.00291(8) -0.00069(7)
O1 0.0258(4) 0.0313(5) 0.0177(4) -0.0005(4) 0.0060(3) -0.0022(4)
N1 0.0229(5) 0.0141(5) 0.0278(6) -0.0013(4) -0.0059(4) -0.0006(4)
N4 0.0202(5) 0.0150(5) 0.0237(5) -0.0034(4) -0.0023(4) 0.0007(4)
O6 0.0273(5) 0.0308(5) 0.0459(6) 0.0050(5) 0.0163(4) -0.0057(4)
N3 0.0219(5) 0.0202(5) 0.0217(5) -0.0021(4) 0.0068(4) 0.0015(4)
O3 0.0611(8) 0.0186(5) 0.0541(8) 0.0091(5) -0.0384(6) -0.0108(5)
O2 0.0177(4) 0.0267(5) 0.0460(6) 0.0096(4) 0.0098(4) 0.0041(3)
N9 0.0197(5) 0.0194(5) 0.0259(6) 0.0031(4) 0.0037(4) 0.0023(4)
O4 0.0358(5) 0.0178(4) 0.0473(6) 0.0096(4) -0.0097(5) -0.0005(4)
N6 0.0157(5) 0.0199(5) 0.0328(6) 0.0038(4) 0.0056(4) 0.0002(4)
N5 0.0145(5) 0.0166(5) 0.0399(7) 0.0034(4) 0.0058(4) 0.0024(4)
N2 0.0323(6) 0.0153(5) 0.0206(5) 0.0019(4) 0.0116(4) 0.0002(4)
O5 0.0402(6) 0.0511(7) 0.0347(6) 0.0158(5) 0.0210(5) 0.0271(5)
C6 0.0174(5) 0.0216(6) 0.0165(6) -0.0028(4) 0.0005(4) 0.0007(4)
C5 0.0188(5) 0.0153(5) 0.0257(6) 0.0010(5) 0.0040(4) -0.0001(4)
C7 0.027(3) 0.004(3) 0.0204(19) -0.0008(17) -0.0022(16) -0.0072(15)
C17 0.0182(5) 0.0158(5) 0.0245(6) -0.0007(5) 0.0003(4) 0.0017(4)
C4 0.025(3) 0.021(2) 0.013(3) -0.0122(17) 0.0041(18) 0.0010(15)
C20 0.0185(5) 0.0206(6) 0.0268(7) 0.0055(5) 0.0012(5) -0.0013(4)
C18 0.0173(5) 0.0170(5) 0.0209(6) -0.0010(4) 0.0022(4) 0.0025(4)
C19 0.0165(5) 0.0206(6) 0.0266(6) 0.0046(5) 0.0013(4) 0.0001(4)
C21 0.0283(7) 0.0229(6) 0.0433(9) 0.0090(6) 0.0141(6) 0.0032(5)
C16 0.0175(6) 0.0203(6) 0.0574(10) -0.0037(6) -0.0063(6) 0.0015(5)
C25 0.0263(6) 0.0230(7) 0.0459(9) -0.0022(6) 0.0141(6) -0.0041(5)
C10A 0.031(3) 0.013(4) 0.035(3) -0.012(2) 0.012(3) 0.006(3)
C23 0.0320(7) 0.0262(7) 0.0387(8) 0.0052(6) 0.0092(6) -0.0078(5)
C22 0.0277(7) 0.0315(7) 0.0459(9) 0.0109(7) 0.0168(6) 0.0003(6)
C14 0.0252(7) 0.0134(6) 0.0583(10) -0.0038(6) -0.0120(6) 0.0025(4)
C24 0.0393(8) 0.0211(7) 0.0560(10) -0.0032(7) 0.0183(7) -0.0068(6)
C9 0.0299(7) 0.0365(9) 0.0648(12) -0.0165(8) 0.0171(7) 0.0048(6)
C15 0.0206(6) 0.0187(6) 0.0814(12) -0.0055(7) -0.0142(7) 0.0050(5)
C8 0.0290(7) 0.0312(8) 0.0848(14) -0.0273(8) 0.0201(8) -0.0054(6)
C13 0.056(5) 0.034(3) 0.046(4) 0.008(2) 0.029(3) 0.020(3)
C26 0.0462(9) 0.0317(8) 0.0601(11) 0.0040(8) 0.0198(8) -0.0150(7)
C1 0.028(2) 0.0110(12) 0.0224(15) 0.0028(9) 0.0046(18) -0.0018(16)
C11 0.0367(19) 0.0160(13) 0.0277(19) -0.0029(13) -0.0021(13) 0.0013(11)
C2 0.037(3) 0.0181(12) 0.0228(13) 0.0028(10) 0.0098(14) -0.0010(14)
C2A 0.029(3) 0.0144(14) 0.0196(15) 0.0021(10) 0.0033(15) 0.0023(14)
C12 0.0248(18) 0.0135(14) 0.027(2) -0.0030(13) -0.0013(13) -0.0036(12)
C11A 0.044(3) 0.0128(15) 0.059(4) -0.006(2) 0.018(3) -0.0029(17)
C12A 0.028(3) 0.024(2) 0.048(4) -0.014(3) 0.020(2) -0.0057(19)
C3 0.032(2) 0.0155(14) 0.0212(14) 0.0002(10) 0.0073(16) -0.0019(15)
C3A 0.036(3) 0.0231(18) 0.0140(15) -0.0023(12) 0.005(2) 0.005(2)
C1A 0.019(2) 0.0170(15) 0.0192(17) -0.0028(11) 0.0041(18) -0.0008(18)
C4A 0.026(3) 0.010(3) 0.015(3) 0.009(3) 0.004(2) -0.004(2)
C10 0.044(3) 0.008(2) 0.023(2) -0.002(2) 0.0043(18) -0.0006(18)
C7A 0.012(2) 0.006(4) 0.017(2) -0.002(2) 0.0063(16) 0.002(3)
C13A 0.061(7) 0.019(4) 0.086(7) 0.002(3) 0.039(4) 0.022(3)

loop_
_geom_bond_atom_site_label_1
_geom_bond_atom_site_label_2
_geom_bond_distance
_geom_bond_site_symmetry_2
_geom_bond_publ_flag
Cu1 N1 2.0461(11) 7_556 ?
Cu1 N1 2.0461(11) . ?
Cu1 N4 2.0462(10) . ?
Cu1 N4 2.0462(10) 7_556 ?
Cu1 O3 2.5212(11) . ?
O1 C6 1.2277(14) . ?
N1 C1A 1.252(6) . ?
N1 C5 1.3370(15) . ?
N1 C1 1.448(5) . ?
N4 C18 1.3406(15) . ?
N4 C14 1.3491(16) . ?
O6 N9 1.2477(13) . ?
N3 C6 1.3517(16) . ?
N3 C7 1.384(10) . ?
N3 C7A 1.482(10) . ?
O2 C19 1.2222(14) . ?
N9 O4 1.2439(14) . ?
N9 O5 1.2512(13) . ?
N6 C19 1.3629(15) . ?
N6 C20 1.4197(15) . ?
N5 C19 1.3901(15) . ?
N5 C17 1.3950(15) . ?
N2 C4 1.374(11) . ?
N2 C6 1.3847(15) . ?
N2 C4A 1.439(11) . ?
C5 C4A 1.280(16) . ?
C5 C4 1.482(13) . ?
C7 C8 1.309(10) . ?
C7 C12 1.579(13) . ?
C17 C18 1.3968(16) . ?
C17 C16 1.3980(16) . ?
C4 C3 1.369(12) . ?
C20 C25 1.3888(18) . ?
C20 C21 1.3983(17) . ?
C21 C22 1.3930(18) . ?
C16 C15 1.3825(19) . ?
C25 C24 1.3885(18) . ?
C10A C9 1.202(11) . ?
C10A C11A 1.400(13) . ?
C10A C13A 1.64(2) . ?
C23 C22 1.384(2) . ?
C23 C24 1.385(2) . ?
C23 C26 1.5152(19) . ?
C14 C15 1.3796(19) . ?
C9 C8 1.395(2) . ?
C9 C10 1.489(9) . ?
C8 C7A 1.460(11) . ?
C13 C10 1.416(18) . ?
C1 C2 1.385(5) . ?
C11 C12 1.377(7) . ?
C11 C10 1.390(12) . ?
C2 C3 1.383(5) . ?
C2A C3A 1.384(6) . ?
C2A C1A 1.384(6) . ?
C11A C12A 1.406(8) . ?
C12A C7A 1.145(15) . ?
C3A C4A 1.448(13) . ?
